data_7009393
loop_
_publ_author_name
'Zheng, Hegen'
'Leung, Wa-Hung'
'Tan, Weilian'
'Long, Deliang'
'Ji, Wei'
'Chen, Jiutong'
'Xin, Feibo'
'Xin, Xinquan'

_publ_section_title
;
 Syntheses, crystal structures and non-linear optical properties of two
 novel windmill-shaped clusters: [M2Pd4S8(dppm)2]&#x00B7;4DMF
 (M&#x2005;=&#x2005;W or Mo)
;
_journal_issue 13
_journal_name_full 'Journal of the Chemical Society, Dalton Transactions'
_journal_page_first 2145
_journal_paper_doi 10.1039/b000616p
_journal_year 2000
_chemical_formula_sum 'C62 H72 N4 O4 P4 Pd4 S8 W2'
_chemical_formula_weight 2110.90
_chemical_name_systematic
;
 ?
;
_space_group_IT_number 14
_symmetry_cell_setting monoclinic
_symmetry_space_group_name_Hall '-P 2yn'
_symmetry_space_group_name_H-M 'P 1 21/n 1'
_atom_sites_solution_hydrogens geom
_atom_sites_solution_primary direct
_atom_sites_solution_secondary difmap
_audit_creation_method SHELXL
_cell_angle_alpha 90.00
_cell_angle_beta 97.12
_cell_angle_gamma 90.00
_cell_formula_units_Z 2
_cell_length_a 13.0822(3)
_cell_length_b 19.6074(3)
_cell_length_c 14.4743(3)
_cell_measurement_reflns_used 7645
_cell_measurement_temperature 293(2)
_cell_measurement_theta_max 25.01
_cell_measurement_theta_min 1.76
_cell_volume 3684.14(13)
_computing_cell_refinement 'Siemens SMART & SAINT'
_computing_data_collection 'Siemens SMART'
_computing_data_reduction 'Siemens XPREP'
_computing_molecular_graphics 'Siemens SHELXTL'
_computing_publication_material 'Siemens SHELXTL'
_computing_structure_refinement 'Siemens SHELXTL'
_computing_structure_solution 'Siemens SHELXTL'
_diffrn_ambient_temperature 293(2)
_diffrn_measurement_device 'Siemens SMART CCD'
_diffrn_measurement_method '\w scans'
_diffrn_radiation_monochromator graphite
_diffrn_radiation_source 'fine-focus sealed tube'
_diffrn_radiation_type MoK\a
_diffrn_radiation_wavelength 0.71073
_diffrn_reflns_av_R_equivalents 0.0397
_diffrn_reflns_av_sigmaI/netI 0.0602
_diffrn_reflns_limit_h_max 10
_diffrn_reflns_limit_h_min -15
_diffrn_reflns_limit_k_max 22
_diffrn_reflns_limit_k_min -19
_diffrn_reflns_limit_l_max 17
_diffrn_reflns_limit_l_min -17
_diffrn_reflns_number 13223
_diffrn_reflns_theta_max 25.01
_diffrn_reflns_theta_min 1.76
_diffrn_standards_decay_% 0
_diffrn_standards_interval_count 0
_diffrn_standards_interval_time .
_diffrn_standards_number 0
_exptl_absorpt_coefficient_mu 4.425
_exptl_absorpt_correction_T_max 0.8249
_exptl_absorpt_correction_T_min 0.5069
_exptl_absorpt_correction_type 'SADABS (Sheldrick, 1996)'
_exptl_crystal_colour Black
_exptl_crystal_density_diffrn 1.903
_exptl_crystal_description Needle
_exptl_crystal_F_000 2048
_exptl_crystal_size_max 0.40
_exptl_crystal_size_mid 0.10
_exptl_crystal_size_min 0.06
_refine_diff_density_max 1.557
_refine_diff_density_min -1.279
_refine_diff_density_rms 0.138
_refine_ls_extinction_method none
_refine_ls_goodness_of_fit_all 1.024
_refine_ls_goodness_of_fit_obs 1.057
_refine_ls_matrix_type full
_refine_ls_number_parameters 397
_refine_ls_number_reflns 6202
_refine_ls_number_restraints 0
_refine_ls_restrained_S_all 1.026
_refine_ls_restrained_S_obs 1.057
_refine_ls_R_factor_all 0.0658
_refine_ls_R_factor_obs 0.0441
_refine_ls_shift/esd_max -0.001
_refine_ls_shift/esd_mean 0.000
_refine_ls_structure_factor_coef Fsqd
_refine_ls_weighting_details 'w=1/[\s^2^(Fo^2^)+(0.0228P)^2^+15.7173P] where P=(Fo^2^+2Fc^2^)/3'
_refine_ls_weighting_scheme calc
_refine_ls_wR_factor_all 0.0922
_refine_ls_wR_factor_obs 0.0833
_reflns_number_observed 4847
_reflns_number_total 6204
_reflns_observed_criterion >2sigma(I)
_cod_data_source_file b000616p.txt
_cod_data_source_block '[W2Pd4S8(dppm)2]4DMF'
_cod_depositor_comments
;
The following automatic conversions were performed:
'_symmetry_cell_setting' value 'Monoclinic' changed to 'monoclinic'
according to '/home/saulius/struct/CIF-dictionaries/cif_core.dic'
dictionary named 'cif_core.dic' version 2.4.1 from 2010-06-29.

Automatic conversion script
Id: cif_fix_enum 1527 2010-12-29 10:47:43Z saulius 

The following automatic conversions were performed:

'_refine_ls_weighting_scheme' value 'calc
w=1/[\s^2^(Fo^2^)+(0.0228P)^2^+15.7173P] where P=(Fo^2^+2Fc^2^)/3'
was changed to 'calc'. New tag '_refine_ls_weighting_details' was
created. The value of the new tag was set to
'w=1/[\s^2^(Fo^2^)+(0.0228P)^2^+15.7173P] where P=(Fo^2^+2Fc^2^)/3'.

Automatic conversion script
Id: cif_fix_values 3143 2015-03-26 13:38:13Z robertas 
;
_cod_original_cell_volume 3684.11(13)
_cod_original_sg_symbol_H-M P2(1)/n
_cod_database_code 7009393

loop_
_symmetry_equiv_pos_as_xyz
'x, y, z'
'-x+1/2, y+1/2, -z+1/2'
'-x, -y, -z'
'x-1/2, -y-1/2, z-1/2'

loop_
_atom_site_aniso_label
_atom_site_aniso_U_11
_atom_site_aniso_U_22
_atom_site_aniso_U_33
_atom_site_aniso_U_23
_atom_site_aniso_U_13
_atom_site_aniso_U_12
W 0.0445(2) 0.0335(2) 0.0380(2) -0.00377(15) 0.00766(13) -0.0094(2)
Pd1 0.0379(3) 0.0362(4) 0.0339(3) -0.0027(3) 0.0056(2) -0.0064(3)
Pd2 0.0378(3) 0.0314(3) 0.0351(3) -0.0048(3) 0.0087(2) -0.0042(3)
S1 0.0358(11) 0.0378(12) 0.0352(10) -0.0058(8) 0.0056(8) -0.0048(9)
S2 0.0549(14) 0.073(2) 0.0425(11) 0.0007(11) -0.0024(10) -0.0288(13)
S3 0.0446(12) 0.0442(13) 0.0525(12) -0.0057(10) 0.0158(10) -0.0103(10)
S4 0.085(2) 0.0364(14) 0.074(2) -0.0028(12) 0.0134(14) -0.0034(13)
P1 0.0408(12) 0.0355(12) 0.0366(11) -0.0032(9) 0.0043(9) 0.0001(10)
P2 0.0422(12) 0.0345(12) 0.0364(10) -0.0036(9) 0.0085(9) -0.0007(10)
C11 0.044(5) 0.041(5) 0.047(5) -0.003(4) 0.002(4) -0.001(4)
C12 0.099(9) 0.065(7) 0.065(6) -0.022(5) -0.002(6) 0.036(7)
C13 0.128(11) 0.076(9) 0.095(9) -0.037(7) 0.003(8) 0.051(8)
C14 0.098(10) 0.075(9) 0.109(10) 0.002(8) -0.015(8) 0.033(7)
C15 0.098(9) 0.066(7) 0.070(7) 0.003(6) -0.007(6) 0.035(7)
C16 0.082(7) 0.061(7) 0.050(5) -0.006(5) 0.001(5) 0.019(6)
C21 0.053(5) 0.034(5) 0.033(4) 0.002(3) 0.003(4) -0.002(4)
C22 0.051(6) 0.053(6) 0.045(5) -0.006(4) 0.007(4) 0.000(5)
C23 0.063(6) 0.070(7) 0.055(6) -0.013(5) -0.007(5) -0.024(6)
C24 0.078(8) 0.063(7) 0.046(5) 0.000(5) -0.002(5) -0.031(6)
C25 0.099(9) 0.031(5) 0.073(7) -0.013(5) 0.004(6) -0.008(6)
C26 0.058(6) 0.050(6) 0.063(6) -0.004(5) 0.010(5) -0.005(5)
C 0.045(5) 0.036(5) 0.039(4) 0.000(4) 0.011(4) 0.008(4)
C31 0.047(5) 0.041(5) 0.038(4) 0.002(4) 0.008(3) 0.001(4)
C32 0.062(6) 0.047(6) 0.044(5) -0.010(4) 0.017(4) -0.002(5)
C33 0.072(7) 0.059(7) 0.067(6) -0.014(5) 0.019(5) 0.011(6)
C34 0.115(10) 0.037(6) 0.091(8) -0.007(6) 0.018(7) 0.014(6)
C35 0.140(11) 0.047(7) 0.064(6) 0.008(5) 0.032(7) 0.023(7)
C36 0.088(7) 0.047(6) 0.052(5) -0.007(5) 0.013(5) 0.011(5)
C41 0.047(5) 0.047(6) 0.043(4) -0.013(4) 0.015(4) -0.005(4)
C42 0.055(7) 0.079(8) 0.095(8) -0.002(6) 0.019(6) -0.001(6)
C43 0.050(7) 0.113(11) 0.127(11) -0.004(9) 0.032(7) 0.000(7)
C44 0.060(8) 0.137(13) 0.091(9) -0.020(8) 0.047(7) -0.036(8)
C45 0.088(9) 0.095(9) 0.053(6) -0.004(6) 0.028(6) -0.037(7)
C46 0.057(6) 0.068(7) 0.044(5) -0.001(5) 0.009(4) -0.005(5)
O1 0.111(7) 0.084(7) 0.090(6) -0.011(5) 0.024(5) 0.014(5)
N1 0.067(6) 0.084(7) 0.081(6) -0.008(5) -0.012(5) 0.007(6)
C1 0.243(24) 0.268(27) 0.188(19) -0.107(19) -0.059(17) 0.184(22)
C2 0.144(15) 0.173(18) 0.118(12) -0.006(11) -0.015(11) 0.011(13)
C3 0.096(12) 0.142(16) 0.109(12) 0.017(11) -0.012(9) 0.007(11)
O2 0.284(22) 0.202(18) 0.281(22) -0.030(15) -0.063(17) -0.064(16)
N2 0.085(8) 0.102(10) 0.146(11) 0.004(8) -0.014(8) 0.010(8)
C4 0.074(11) 0.279(29) 0.427(38) 0.179(28) 0.026(17) 0.078(15)
C5 0.176(20) 0.224(26) 0.226(23) -0.078(21) 0.045(17) -0.049(19)
C6 0.093(12) 0.124(16) 0.164(16) -0.003(12) -0.003(11) 0.000(11)

loop_
_atom_site_label
_atom_site_type_symbol
_atom_site_fract_x
_atom_site_fract_y
_atom_site_fract_z
_atom_site_U_iso_or_equiv
_atom_site_thermal_displace_type
_atom_site_occupancy
_atom_site_calc_flag
_atom_site_refinement_flags
_atom_site_disorder_group
W W 0.13724(3) 0.64117(2) 0.47239(2) 0.03843(11) Uani 1 d . .
Pd1 Pd 0.07593(5) 0.56350(3) 0.62481(4) 0.0359(2) Uani 1 d . .
Pd2 Pd -0.07727(4) 0.48037(3) 0.63072(4) 0.0345(2) Uani 1 d . .
S1 S -0.01125(15) 0.58109(10) 0.47370(12) 0.0362(4) Uani 1 d . .
S2 S 0.2207(2) 0.63487(13) 0.61400(14) 0.0575(6) Uani 1 d . .
S3 S 0.2246(2) 0.59034(11) 0.37038(14) 0.0463(5) Uani 1 d . .
S4 S 0.1076(2) 0.74512(12) 0.4347(2) 0.0648(7) Uani 1 d . .
P1 P 0.1192(2) 0.53964(11) 0.77835(13) 0.0377(5) Uani 1 d . .
P2 P -0.1076(2) 0.54507(11) 0.75434(13) 0.0374(5) Uani 1 d . .
C11 C 0.1937(6) 0.4629(4) 0.8045(5) 0.044(2) Uani 1 d . .
C12 C 0.2148(9) 0.4193(5) 0.7349(7) 0.077(3) Uani 1 d . .
H12A H 0.1891(9) 0.4285(5) 0.6734(7) 0.093 Uiso 1 calc R .
C13 C 0.2741(10) 0.3617(6) 0.7563(9) 0.101(4) Uani 1 d . .
H13A H 0.2877(10) 0.3324(6) 0.7087(9) 0.121 Uiso 1 calc R .
C14 C 0.3134(10) 0.3470(6) 0.8466(9) 0.096(4) Uani 1 d . .
H14A H 0.3542(10) 0.3086(6) 0.8603(9) 0.116 Uiso 1 calc R .
C15 C 0.2922(9) 0.3887(6) 0.9143(8) 0.079(3) Uani 1 d . .
H15A H 0.3179(9) 0.3788(6) 0.9757(8) 0.095 Uiso 1 calc R .
C16 C 0.2331(8) 0.4461(5) 0.8951(6) 0.065(3) Uani 1 d . .
H16A H 0.2192(8) 0.4742(5) 0.9438(6) 0.078 Uiso 1 calc R .
C21 C 0.1966(6) 0.6059(4) 0.8397(5) 0.040(2) Uani 1 d . .
C22 C 0.3044(7) 0.6037(5) 0.8448(5) 0.050(2) Uani 1 d . .
H22A H 0.3355(7) 0.5657(5) 0.8217(5) 0.060 Uiso 1 calc R .
C23 C 0.3658(8) 0.6566(5) 0.8833(6) 0.064(3) Uani 1 d . .
H23A H 0.4371(8) 0.6542(5) 0.8857(6) 0.077 Uiso 1 calc R .
C24 C 0.3212(8) 0.7116(5) 0.9171(6) 0.063(3) Uani 1 d . .
H24A H 0.3622(8) 0.7471(5) 0.9429(6) 0.076 Uiso 1 calc R .
C25 C 0.2151(9) 0.7161(5) 0.9141(7) 0.068(3) Uani 1 d . .
H25A H 0.1852(9) 0.7543(5) 0.9379(7) 0.082 Uiso 1 calc R .
C26 C 0.1547(7) 0.6634(5) 0.8754(6) 0.057(2) Uani 1 d . .
H26A H 0.0835(7) 0.6667(5) 0.8732(6) 0.068 Uiso 1 calc R .
C C 0.0054(6) 0.5304(4) 0.8406(5) 0.040(2) Uani 1 d . .
H0A H 0.0031(6) 0.4850(4) 0.8669(5) 0.047 Uiso 1 calc R .
H0B H 0.0075(6) 0.5634(4) 0.8907(5) 0.047 Uiso 1 calc R .
C31 C -0.1174(6) 0.6377(4) 0.7497(5) 0.042(2) Uani 1 d . .
C32 C -0.1312(7) 0.6732(5) 0.8303(6) 0.050(2) Uani 1 d . .
H32A H -0.1374(7) 0.6495(5) 0.8850(6) 0.060 Uiso 1 calc R .
C33 C -0.1356(8) 0.7434(5) 0.8297(7) 0.065(3) Uani 1 d . .
H33A H -0.1472(8) 0.7667(5) 0.8834(7) 0.078 Uiso 1 calc R .
C34 C -0.1231(9) 0.7788(5) 0.7510(8) 0.081(3) Uani 1 d . .
H34A H -0.1245(9) 0.8262(5) 0.7513(8) 0.097 Uiso 1 calc R .
C35 C -0.1083(9) 0.7442(5) 0.6710(7) 0.082(4) Uani 1 d . .
H35A H -0.0987(9) 0.7683(5) 0.6174(7) 0.099 Uiso 1 calc R .
C36 C -0.1078(8) 0.6740(5) 0.6702(6) 0.062(3) Uani 1 d . .
H36A H -0.1008(8) 0.6509(5) 0.6152(6) 0.074 Uiso 1 calc R .
C41 C -0.2198(6) 0.5194(4) 0.8098(5) 0.045(2) Uani 1 d . .
C42 C -0.3118(8) 0.5541(6) 0.7880(8) 0.076(3) Uani 1 d . .
H42A H -0.3144(8) 0.5921(6) 0.7493(8) 0.091 Uiso 1 calc R .
C43 C -0.3999(9) 0.5327(7) 0.8233(9) 0.095(4) Uani 1 d . .
H43A H -0.4614(9) 0.5563(7) 0.8087(9) 0.114 Uiso 1 calc R .
C44 C -0.3963(9) 0.4766(8) 0.8797(8) 0.093(4) Uani 1 d . .
H44A H -0.4558(9) 0.4619(8) 0.9027(8) 0.111 Uiso 1 calc R .
C45 C -0.3063(9) 0.4418(6) 0.9028(6) 0.077(3) Uani 1 d . .
H45A H -0.3041(9) 0.4038(6) 0.9413(6) 0.093 Uiso 1 calc R .
C46 C -0.2180(7) 0.4642(5) 0.8676(6) 0.056(2) Uani 1 d . .
H46A H -0.1562(7) 0.4411(5) 0.8839(6) 0.067 Uiso 1 calc R .
O1 O 0.0030(7) 0.6269(5) 1.0494(6) 0.094(3) Uani 1 d . .
N1 N 0.0141(7) 0.7234(5) 1.1362(6) 0.079(3) Uani 1 d . .
C1 C -0.0300(16) 0.7810(11) 1.1748(13) 0.240(14) Uani 1 d . .
H1A H 0.0226(16) 0.8058(11) 1.2130(13) 0.360 Uiso 1 calc R .
H1B H -0.0817(16) 0.7663(11) 1.2121(13) 0.360 Uiso 1 calc R .
H1C H -0.0609(16) 0.8099(11) 1.1256(13) 0.360 Uiso 1 calc R .
C2 C 0.1227(12) 0.7205(9) 1.1620(10) 0.148(6) Uani 1 d . .
H2A H 0.1440(12) 0.7580(9) 1.2025(10) 0.221 Uiso 1 calc R .
H2B H 0.1569(12) 0.7233(9) 1.1071(10) 0.221 Uiso 1 calc R .
H2C H 0.1404(12) 0.6783(9) 1.1936(10) 0.221 Uiso 1 calc R .
C3 C -0.0302(12) 0.6763(10) 1.0806(11) 0.118(5) Uani 1 d . .
H3A H -0.1002(12) 0.6832(10) 1.0629(11) 0.141 Uiso 1 calc R .
O2 O 0.3173(16) 0.3731(10) 0.4605(14) 0.264(10) Uani 1 d . .
N2 N 0.4103(10) 0.4369(7) 0.5599(9) 0.113(4) Uani 1 d . .
C4 C 0.4829(12) 0.3839(12) 0.5761(18) 0.260(15) Uani 1 d . .
H4A H 0.5400(12) 0.3991(12) 0.6192(18) 0.391 Uiso 1 calc R .
H4B H 0.5070(12) 0.3712(12) 0.5184(18) 0.391 Uiso 1 calc R .
H4C H 0.4513(12) 0.3452(12) 0.6016(18) 0.391 Uiso 1 calc R .
C5 C 0.4228(15) 0.5012(12) 0.6096(14) 0.207(10) Uani 1 d . .
H5A H 0.4877(15) 0.5014(12) 0.6487(14) 0.311 Uiso 1 calc R .
H5B H 0.3680(15) 0.5066(12) 0.6474(14) 0.311 Uiso 1 calc R .
H5C H 0.4210(15) 0.5380(12) 0.5658(14) 0.311 Uiso 1 calc R .
C6 C 0.3272(13) 0.4268(10) 0.5033(13) 0.128(6) Uani 1 d . .
H6A H 0.2759(13) 0.4598(10) 0.4954(13) 0.154 Uiso 1 calc R .

loop_
_atom_type_symbol
_atom_type_description
_atom_type_scat_dispersion_real
_atom_type_scat_dispersion_imag
_atom_type_scat_source
C C 0.0033 0.0016 'International Tables Vol C Tables 4.2.6.8 and 6.1.1.4'
H H 0.0000 0.0000 'International Tables Vol C Tables 4.2.6.8 and 6.1.1.4'
N N 0.0061 0.0033 'International Tables Vol C Tables 4.2.6.8 and 6.1.1.4'
O O 0.0106 0.0060 'International Tables Vol C Tables 4.2.6.8 and 6.1.1.4'
P P 0.1023 0.0942 'International Tables Vol C Tables 4.2.6.8 and 6.1.1.4'
S S 0.1246 0.1234 'International Tables Vol C Tables 4.2.6.8 and 6.1.1.4'
Pd Pd -0.9988 1.0072 'International Tables Vol C Tables 4.2.6.8 and 6.1.1.4'
W W -0.8490 6.8722 'International Tables Vol C Tables 4.2.6.8 and 6.1.1.4'

loop_
_geom_angle_atom_site_label_1
_geom_angle_atom_site_label_2
_geom_angle_atom_site_label_3
_geom_angle
_geom_angle_site_symmetry_1
_geom_angle_site_symmetry_3
_geom_angle_publ_flag
S4 W S2 110.18(10) . . ?
S4 W S3 110.61(9) . . ?
S2 W S3 110.97(9) . . ?
S4 W S1 111.66(9) . . ?
S2 W S1 106.78(7) . . ?
S3 W S1 106.54(7) . . ?
S4 W Pd2 129.15(7) . 3_566 ?
S2 W Pd2 120.62(7) . 3_566 ?
S3 W Pd2 53.81(6) . 3_566 ?
S1 W Pd2 52.79(5) . 3_566 ?
S4 W Pd1 130.04(7) . . ?
S2 W Pd1 53.83(6) . . ?
S3 W Pd1 119.32(6) . . ?
S1 W Pd1 53.09(5) . . ?
Pd2 W Pd1 82.81(2) 3_566 . ?
P1 Pd1 S1 165.47(8) . . ?
P1 Pd1 S2 94.69(8) . . ?
S1 Pd1 S2 98.64(7) . . ?
P1 Pd1 Pd2 86.45(6) . . ?
S1 Pd1 Pd2 80.56(5) . . ?
S2 Pd1 Pd2 176.64(7) . . ?
P1 Pd1 W 143.12(6) . . ?
S1 Pd1 W 50.29(5) . . ?
S2 Pd1 W 48.47(5) . . ?
Pd2 Pd1 W 130.43(3) . . ?
P2 Pd2 S1 160.63(8) . 3_566 ?
P2 Pd2 S3 96.36(8) . 3_566 ?
S1 Pd2 S3 99.27(7) 3_566 3_566 ?
P2 Pd2 Pd1 83.44(6) . . ?
S1 Pd2 Pd1 81.74(5) 3_566 . ?
S3 Pd2 Pd1 176.07(6) 3_566 . ?
P2 Pd2 W 144.27(6) . 3_566 ?
S1 Pd2 W 50.48(5) 3_566 3_566 ?
S3 Pd2 W 48.84(5) 3_566 3_566 ?
Pd1 Pd2 W 131.88(3) . 3_566 ?
W S1 Pd2 76.73(6) . 3_566 ?
W S1 Pd1 76.62(6) . . ?
Pd2 S1 Pd1 107.52(8) 3_566 . ?
W S2 Pd1 77.70(7) . . ?
W S3 Pd2 77.36(7) . 3_566 ?
C11 P1 C21 103.9(4) . . ?
C11 P1 C 105.3(4) . . ?
C21 P1 C 105.5(4) . . ?
C11 P1 Pd1 116.0(3) . . ?
C21 P1 Pd1 112.8(3) . . ?
C P1 Pd1 112.4(2) . . ?
C31 P2 C41 103.5(4) . . ?
C31 P2 C 103.2(4) . . ?
C41 P2 C 106.3(4) . . ?
C31 P2 Pd2 123.2(3) . . ?
C41 P2 Pd2 114.9(3) . . ?
C P2 Pd2 104.1(2) . . ?
C12 C11 C16 117.4(8) . . ?
C12 C11 P1 121.1(7) . . ?
C16 C11 P1 121.5(7) . . ?
C11 C12 C13 120.1(10) . . ?
C14 C13 C12 121.1(11) . . ?
C15 C14 C13 119.0(11) . . ?
C14 C15 C16 121.2(10) . . ?
C15 C16 C11 121.2(9) . . ?
C26 C21 C22 116.7(8) . . ?
C26 C21 P1 123.0(7) . . ?
C22 C21 P1 120.0(6) . . ?
C23 C22 C21 121.7(9) . . ?
C24 C23 C22 119.3(10) . . ?
C23 C24 C25 121.2(9) . . ?
C26 C25 C24 119.1(10) . . ?
C25 C26 C21 122.0(9) . . ?
P2 C P1 106.4(4) . . ?
C36 C31 C32 118.7(8) . . ?
C36 C31 P2 122.3(6) . . ?
C32 C31 P2 119.0(6) . . ?
C33 C32 C31 120.3(8) . . ?
C34 C33 C32 120.4(9) . . ?
C33 C34 C35 119.9(10) . . ?
C36 C35 C34 120.0(10) . . ?
C31 C36 C35 120.7(9) . . ?
C46 C41 C42 118.5(9) . . ?
C46 C41 P2 122.2(7) . . ?
C42 C41 P2 119.1(7) . . ?
C43 C42 C41 120.5(11) . . ?
C44 C43 C42 119.8(12) . . ?
C45 C44 C43 120.8(10) . . ?
C44 C45 C46 118.9(11) . . ?
C41 C46 C45 121.5(10) . . ?
C3 N1 C1 129.3(14) . . ?
C3 N1 C2 118.9(13) . . ?
C1 N1 C2 111.8(13) . . ?
O1 C3 N1 131.3(15) . . ?
C6 N2 C4 119.3(17) . . ?
C6 N2 C5 118.8(16) . . ?
C4 N2 C5 121.8(16) . . ?
O2 C6 N2 118.8(20) . . ?

loop_
_geom_bond_atom_site_label_1
_geom_bond_atom_site_label_2
_geom_bond_distance
_geom_bond_site_symmetry_2
_geom_bond_publ_flag
W S4 2.133(2) . ?
W S2 2.203(2) . ?
W S3 2.213(2) . ?
W S1 2.274(2) . ?
W Pd2 2.8690(6) 3_566 ?
W Pd1 2.8756(7) . ?
Pd1 P1 2.273(2) . ?
Pd1 S1 2.363(2) . ?
Pd1 S2 2.376(2) . ?
Pd1 Pd2 2.5930(8) . ?
Pd2 P2 2.268(2) . ?
Pd2 S1 2.348(2) 3_566 ?
Pd2 S3 2.373(2) 3_566 ?
Pd2 W 2.8689(6) 3_566 ?
S1 Pd2 2.348(2) 3_566 ?
S3 Pd2 2.373(2) 3_566 ?
P1 C11 1.807(8) . ?
P1 C21 1.811(8) . ?
P1 C 1.842(7) . ?
P2 C31 1.822(8) . ?
P2 C41 1.829(8) . ?
P2 C 1.835(7) . ?
C11 C12 1.374(12) . ?
C11 C16 1.388(11) . ?
C12 C13 1.383(14) . ?
C13 C14 1.38(2) . ?
C14 C15 1.331(15) . ?
C15 C16 1.374(13) . ?
C21 C26 1.382(12) . ?
C21 C22 1.404(11) . ?
C22 C23 1.386(12) . ?
C23 C24 1.347(13) . ?
C24 C25 1.385(14) . ?
C25 C26 1.377(12) . ?
C31 C36 1.372(11) . ?
C31 C32 1.389(11) . ?
C32 C33 1.377(12) . ?
C33 C34 1.360(13) . ?
C34 C35 1.376(14) . ?
C35 C36 1.377(13) . ?
C41 C46 1.366(12) . ?
C41 C42 1.385(13) . ?
C42 C43 1.382(14) . ?
C43 C44 1.37(2) . ?
C44 C45 1.37(2) . ?
C45 C46 1.390(13) . ?
O1 C3 1.17(2) . ?
N1 C3 1.31(2) . ?
N1 C1 1.41(2) . ?
N1 C2 1.42(2) . ?
O2 C6 1.22(2) . ?
N2 C6 1.29(2) . ?
N2 C4 1.41(2) . ?
N2 C5 1.45(2) . ?
